data_7120825
loop_
_publ_author_name
'Wu, Di'
'Li, Yongxin'
'Ganguly, Rakesh'
'Kinjo, Rei'

_publ_section_title
;
 Snapshot of Inorganic Janovsky Complex Analogues featuring a Nucleophilic
 Boron Center
;
_journal_name_full 'Chem. Commun.'
_journal_paper_doi 10.1039/C7CC07616A
_journal_year 2017
_chemical_formula_sum 'C32.5 H38 B2 N2 O2'
_chemical_formula_weight 510.27
_space_group_crystal_system triclinic
_space_group_IT_number 2
_space_group_name_Hall '-P 1'
_space_group_name_H-M_alt 'P -1'
_symmetry_space_group_name_Hall '-P 1'
_symmetry_space_group_name_H-M 'P -1'
_atom_sites_solution_hydrogens geom
_audit_update_record
;
2017-08-15 deposited with the CCDC.
2017-10-25 downloaded from the CCDC.
;
_cell_angle_alpha 107.9003(9)
_cell_angle_beta 98.7434(11)
_cell_angle_gamma 106.7165(9)
_cell_formula_units_Z 4
_cell_length_a 13.8934(5)
_cell_length_b 14.2385(4)
_cell_length_c 16.4845(5)
_cell_measurement_reflns_used 9856
_cell_measurement_temperature 100.(2)
_cell_measurement_theta_max 27.8597
_cell_measurement_theta_min 2.3359
_cell_volume 2866.72(16)
_computing_cell_refinement 'SAINT V8.37A (Bruker AXS Inc., 2015)'
_computing_data_collection 'APEX3 (Bruker AXS Inc., 2016)'
_computing_data_reduction 'SAINT V8.37A (Bruker AXS Inc., 2015)'
_computing_molecular_graphics 'XP (Bruker AXS Inc., 2016)'
_computing_publication_material 'APEX3 (Bruker AXS Inc., 2016)'
_computing_structure_refinement 'SHELXL-2014/7 (Sheldrick, 2014)'
_computing_structure_solution 'XT, VERSION 2014/5'
_diffrn_ambient_temperature 100.(2)
_diffrn_detector_area_resol_mean 7.4074
_diffrn_measured_fraction_theta_full 0.999
_diffrn_measured_fraction_theta_max 0.999
_diffrn_measurement_device_type 'Photon II CPADs detector'
_diffrn_measurement_method 'phi and omega scans'
_diffrn_radiation_monochromator 'Multilayer Mirror'
_diffrn_radiation_type MoK\a
_diffrn_radiation_wavelength 0.71073
_diffrn_reflns_av_R_equivalents 0.1284
_diffrn_reflns_av_unetI/netI 0.0710
_diffrn_reflns_limit_h_max 18
_diffrn_reflns_limit_h_min -18
_diffrn_reflns_limit_k_max 18
_diffrn_reflns_limit_k_min -18
_diffrn_reflns_limit_l_max 21
_diffrn_reflns_limit_l_min -21
_diffrn_reflns_number 130017
_diffrn_reflns_theta_full 27.88
_diffrn_reflns_theta_max 27.88
_diffrn_reflns_theta_min 2.45
_diffrn_source 'Incoatec microfocus source'
_diffrn_source_type 'Bruker D8 Quest'
_exptl_absorpt_coefficient_mu 0.072
_exptl_absorpt_correction_T_max 0.99
_exptl_absorpt_correction_T_min 0.88
_exptl_absorpt_correction_type multi-scan
_exptl_absorpt_process_details
;
SADABS-2016/2 - Bruker AXS area detector scaling and absorption correction
;
_exptl_crystal_colour colourless
_exptl_crystal_density_diffrn 1.182
_exptl_crystal_density_method 'not measured'
_exptl_crystal_description block
_exptl_crystal_F_000 1092
_exptl_crystal_size_max 0.320
_exptl_crystal_size_mid 0.220
_exptl_crystal_size_min 0.140
_refine_diff_density_max 0.409
_refine_diff_density_min -0.267
_refine_ls_extinction_method none
_refine_ls_goodness_of_fit_ref 1.115
_refine_ls_hydrogen_treatment constr
_refine_ls_matrix_type full
_refine_ls_number_parameters 705
_refine_ls_number_reflns 13661
_refine_ls_number_restraints 0
_refine_ls_restrained_S_all 1.115
_refine_ls_R_factor_all 0.1122
_refine_ls_R_factor_gt 0.0724
_refine_ls_shift/su_max 0.001
_refine_ls_shift/su_mean 0.000
_refine_ls_structure_factor_coef Fsqd
_refine_ls_weighting_details 'w=1/[\s^2^(Fo^2^)+(0.0241P)^2^+2.5049P] where P=(Fo^2^+2Fc^2^)/3'
_refine_ls_weighting_scheme calc
_refine_ls_wR_factor_gt 0.1207
_refine_ls_wR_factor_ref 0.1369
_reflns_number_gt 9611
_reflns_number_total 13661
_reflns_threshold_expression 'I > 2\s(I)'
_cod_data_source_file c7cc07616a2.cif
_cod_data_source_block rei719m
_cod_depositor_comments
;
The following automatic conversions were performed:

'_exptl_absorpt_correction_type' value 'Multi-Scan' changed to
'multi-scan' according to
/home/data/users/saulius/crontab/automatic-downloads/rss-feeds/RSC/lib/dictionaries/cif_core.dic
dictionary named 'cif_core.dic' version 2.4.2 from 2011-04-26.

Automatic conversion script
Id: cif_fix_values 4973 2017-02-22 13:04:09Z antanas 
;
_cod_original_formula_sum 'C32.50 H38 B2 N2 O2'
_cod_database_code 7120825

loop_
_space_group_symop_operation_xyz
'x, y, z'
'-x, -y, -z'

loop_
_atom_site_type_symbol
_atom_site_label
_atom_site_fract_x
_atom_site_fract_y
_atom_site_fract_z
_atom_site_U_iso_or_equiv
_atom_site_adp_type
_atom_site_calc_flag
_atom_site_refinement_flags_adp
_atom_site_refinement_flags_posn
_atom_site_occupancy
B B1 0.82441(17) 0.77181(18) 0.51766(16) 0.0149(5) Uani d . . 1
B B2 0.78272(18) 0.57315(18) 0.58181(17) 0.0169(5) Uani d . . 1
B B3 0.33773(18) 0.75994(18) 0.13833(15) 0.0154(5) Uani d . . 1
B B4 0.37744(19) 0.68050(19) -0.05492(16) 0.0185(5) Uani d . . 1
C C1 0.80056(16) 0.76294(16) 0.41552(14) 0.0172(4) Uani d . . 1
C C2 0.85552(17) 0.84028(18) 0.38699(15) 0.0215(5) Uani d . . 1
H H2 0.9063 0.9037 0.4299 0.026 Uiso calc U R 1
C C3 0.83883(18) 0.8280(2) 0.29863(16) 0.0277(5) Uani d . . 1
H H3 0.8779 0.8824 0.2821 0.033 Uiso calc U R 1
C C4 0.7651(2) 0.7363(2) 0.23438(16) 0.0319(6) Uani d . . 1
H H4 0.7535 0.7271 0.1737 0.038 Uiso calc U R 1
C C5 0.70886(19) 0.65836(19) 0.26021(16) 0.0284(5) Uani d . . 1
H H5 0.6575 0.5956 0.217 0.034 Uiso calc U R 1
C C6 0.72697(17) 0.67139(17) 0.34868(15) 0.0220(5) Uani d . . 1
H H6 0.6881 0.6163 0.3646 0.026 Uiso calc U R 1
C C7 0.86782(15) 0.88921(15) 0.59395(14) 0.0158(4) Uani d . . 1
C C8 0.85104(16) 0.97654(16) 0.58022(15) 0.0189(4) Uani d . . 1
H H8 0.825 0.9711 0.5216 0.023 Uiso calc U R 1
C C9 0.87140(17) 1.07091(16) 0.65002(16) 0.0224(5) Uani d . . 1
H H9 0.8605 1.1289 0.6383 0.027 Uiso calc U R 1
C C10 0.90716(17) 1.08049(17) 0.73571(16) 0.0254(5) Uani d . . 1
H H10 0.9188 1.1439 0.7835 0.03 Uiso calc U R 1
C C11 0.92610(17) 0.99661(17) 0.75162(15) 0.0240(5) Uani d . . 1
H H11 0.9515 1.0028 0.8106 0.029 Uiso calc U R 1
C C12 0.90815(16) 0.90360(16) 0.68186(15) 0.0202(5) Uani d . . 1
H H12 0.9237 0.8478 0.6942 0.024 Uiso calc U R 1
C C13 0.70203(16) 0.62774(15) 0.55832(14) 0.0166(4) Uani d . . 1
C C14 0.54436(17) 0.64246(16) 0.53073(16) 0.0224(5) Uani d . . 1
H H14A 0.4925 0.6543 0.564 0.027 Uiso calc U R 1
H H14B 0.5078 0.6011 0.4675 0.027 Uiso calc U R 1
C C15 0.62628(15) 0.74657(15) 0.54276(14) 0.0172(4) Uani d . . 1
C C16 0.59520(16) 0.78773(17) 0.47236(15) 0.0205(5) Uani d . . 1
H H16A 0.6513 0.8526 0.48 0.031 Uiso calc U R 1
H H16B 0.5314 0.8028 0.4776 0.031 Uiso calc U R 1
H H16C 0.5828 0.7345 0.4138 0.031 Uiso calc U R 1
C C17 0.64602(16) 0.82700(16) 0.63556(14) 0.0197(5) Uani d . . 1
H H17A 0.6681 0.799 0.6796 0.03 Uiso calc U R 1
H H17B 0.5818 0.8403 0.6425 0.03 Uiso calc U R 1
H H17C 0.7008 0.8931 0.644 0.03 Uiso calc U R 1
C C18 0.80693(18) 0.59493(17) 0.68675(15) 0.0230(5) Uani d . . 1
H H18A 0.8587 0.5646 0.7022 0.035 Uiso calc U R 1
H H18B 0.7426 0.5622 0.7008 0.035 Uiso calc U R 1
H H18C 0.8341 0.6712 0.7205 0.035 Uiso calc U R 1
C C19 0.73929(15) 0.44919(16) 0.51723(15) 0.0168(4) Uani d . . 1
C C20 0.72170(16) 0.36762(16) 0.54973(16) 0.0214(5) Uani d . . 1
H H20 0.7367 0.3848 0.6118 0.026 Uiso calc U R 1
C C21 0.68293(17) 0.26221(17) 0.49385(16) 0.0243(5) Uani d . . 1
H H21 0.6716 0.2087 0.5181 0.029 Uiso calc U R 1
C C22 0.66068(17) 0.23441(17) 0.40320(16) 0.0243(5) Uani d . . 1
H H22 0.6344 0.1622 0.3651 0.029 Uiso calc U R 1
C C23 0.67716(17) 0.31319(17) 0.36864(16) 0.0230(5) Uani d . . 1
H H23 0.6616 0.2953 0.3065 0.028 Uiso calc U R 1
C C24 0.71657(16) 0.41849(16) 0.42523(15) 0.0198(5) Uani d . . 1
H H24 0.7285 0.4716 0.4006 0.024 Uiso calc U R 1
C C25 0.88581(15) 0.63295(15) 0.55941(14) 0.0158(4) Uani d . . 1
C C26 1.05442(16) 0.67315(16) 0.55875(15) 0.0189(4) Uani d . . 1
H H26A 1.0939 0.6358 0.5244 0.023 Uiso calc U R 1
H H26B 1.1017 0.7235 0.6169 0.023 Uiso calc U R 1
C C27 1.00683(15) 0.73037(16) 0.50867(14) 0.0169(4) Uani d . . 1
C C28 1.07377(16) 0.84699(17) 0.54301(16) 0.0230(5) Uani d . . 1
H H28A 1.0421 0.8822 0.5102 0.035 Uiso calc U R 1
H H28B 1.1437 0.8545 0.535 0.035 Uiso calc U R 1
H H28C 1.0786 0.8793 0.6059 0.035 Uiso calc U R 1
C C29 0.99075(17) 0.67594(18) 0.40989(15) 0.0244(5) Uani d . . 1
H H29A 0.9457 0.6018 0.3907 0.037 Uiso calc U R 1
H H29B 1.0583 0.6798 0.3975 0.037 Uiso calc U R 1
H H29C 0.9579 0.7112 0.3779 0.037 Uiso calc U R 1
C C30 0.21566(16) 0.72125(15) 0.13766(14) 0.0177(4) Uani d . . 1
C C31 0.18058(17) 0.69844(16) 0.20704(15) 0.0221(5) Uani d . . 1
H H31 0.2301 0.7168 0.2611 0.027 Uiso calc U R 1
C C32 0.07537(19) 0.64972(17) 0.19945(17) 0.0287(5) Uani d . . 1
H H32 0.0545 0.6343 0.2476 0.034 Uiso calc U R 1
C C33 0.00156(19) 0.62389(19) 0.12253(18) 0.0337(6) Uani d . . 1
H H33 -0.0702 0.5902 0.1171 0.04 Uiso calc U R 1
C C34 0.03295(19) 0.64751(19) 0.05350(17) 0.0318(6) Uani d . . 1
H H34 -0.0175 0.6312 0.0005 0.038 Uiso calc U R 1
C C35 0.13799(17) 0.69508(17) 0.06112(15) 0.0229(5) Uani d . . 1
H H35 0.1579 0.7104 0.0127 0.027 Uiso calc U R 1
C C36 0.42284(16) 0.83112(15) 0.23254(14) 0.0170(4) Uani d . . 1
C C37 0.40021(17) 0.89309(16) 0.30590(14) 0.0197(5) Uani d . . 1
H H37 0.3299 0.8876 0.3033 0.024 Uiso calc U R 1
C C38 0.47756(19) 0.96236(17) 0.38235(15) 0.0241(5) Uani d . . 1
H H38 0.46 1.0042 0.4308 0.029 Uiso calc U R 1
C C39 0.57992(19) 0.97042(17) 0.38791(15) 0.0262(5) Uani d . . 1
H H39 0.6327 1.0175 0.4403 0.031 Uiso calc U R 1
C C40 0.60586(18) 0.90982(17) 0.31701(15) 0.0237(5) Uani d . . 1
H H40 0.6762 0.915 0.3205 0.028 Uiso calc U R 1
C C41 0.52780(17) 0.84154(16) 0.24092(14) 0.0195(5) Uani d . . 1
H H41 0.5461 0.8003 0.1927 0.023 Uiso calc U R 1
C C42 0.37177(16) 0.79294(16) -0.00238(14) 0.0173(4) Uani d . . 1
C C43 0.35425(17) 0.94832(16) 0.00864(14) 0.0202(5) Uani d . . 1
H H43A 0.2818 0.9394 -0.018 0.024 Uiso calc U R 1
H H43B 0.4015 1.0172 0.0121 0.024 Uiso calc U R 1
C C44 0.36504(16) 0.94177(15) 0.10025(14) 0.0174(4) Uani d . . 1
C C45 0.27808(17) 0.96445(17) 0.13899(15) 0.0219(5) Uani d . . 1
H H45A 0.2106 0.915 0.0986 0.033 Uiso calc U R 1
H H45B 0.2828 1.0369 0.1472 0.033 Uiso calc U R 1
H H45C 0.2847 0.956 0.1962 0.033 Uiso calc U R 1
C C46 0.47254(17) 1.01721(16) 0.16094(15) 0.0219(5) Uani d . . 1
H H46A 0.4805 1.0897 0.1662 0.033 Uiso calc U R 1
H H46B 0.5268 0.9976 0.1359 0.033 Uiso calc U R 1
H H46C 0.4791 1.0126 0.2195 0.033 Uiso calc U R 1
C C47 0.38348(16) 0.62734(16) 0.01743(14) 0.0173(4) Uani d . . 1
C C48 0.41852(18) 0.51458(17) 0.07692(14) 0.0205(5) Uani d . . 1
H H48A 0.4925 0.5452 0.1112 0.025 Uiso calc U R 1
H H48B 0.3929 0.4374 0.0627 0.025 Uiso calc U R 1
C C49 0.35303(16) 0.56575(15) 0.12748(14) 0.0175(4) Uani d . . 1
C C50 0.39580(18) 0.60023(17) 0.22637(14) 0.0214(5) Uani d . . 1
H H50A 0.3915 0.538 0.2415 0.032 Uiso calc U R 1
H H50B 0.3549 0.6375 0.2573 0.032 Uiso calc U R 1
H H50C 0.4687 0.6474 0.2442 0.032 Uiso calc U R 1
C C51 0.23950(17) 0.48968(16) 0.09522(16) 0.0231(5) Uani d . . 1
H H51A 0.2157 0.4666 0.0308 0.035 Uiso calc U R 1
H H51B 0.1957 0.5257 0.1227 0.035 Uiso calc U R 1
H H51C 0.2345 0.4281 0.1115 0.035 Uiso calc U R 1
C C52 0.26874(18) 0.60875(18) -0.13232(15) 0.0268(5) Uani d . . 1
H H52A 0.2692 0.5375 -0.1607 0.04 Uiso calc U R 1
H H52B 0.2623 0.6411 -0.1765 0.04 Uiso calc U R 1
H H52C 0.2096 0.6046 -0.1061 0.04 Uiso calc U R 1
C C53 0.48155(18) 0.69749(16) -0.09036(15) 0.0207(5) Uani d . . 1
C C54 0.4791(2) 0.64839(18) -0.17876(16) 0.0267(5) Uani d . . 1
H H54 0.4141 0.6029 -0.2199 0.032 Uiso calc U R 1
C C55 0.5689(2) 0.6641(2) -0.20816(17) 0.0318(6) Uani d . . 1
H H55 0.5645 0.6298 -0.2687 0.038 Uiso calc U R 1
C C56 0.6642(2) 0.72935(19) -0.14991(18) 0.0341(6) Uani d . . 1
H H56 0.7256 0.7401 -0.17 0.041 Uiso calc U R 1
C C57 0.6698(2) 0.77918(18) -0.06174(18) 0.0328(6) Uani d . . 1
H H57 0.7352 0.8244 -0.021 0.039 Uiso calc U R 1
C C58 0.57948(18) 0.76287(17) -0.03309(16) 0.0263(5) Uani d . . 1
H H58 0.5845 0.7974 0.0275 0.032 Uiso calc U R 1
C C59 -0.0116(3) 0.8399(3) 0.9324(3) 0.0768(12) Uani d . . 1
H H59A 0.0216 0.8641 0.9957 0.115 Uiso calc U R 1
H H59B -0.0491 0.7634 0.9092 0.115 Uiso calc U R 1
H H59C -0.0607 0.8756 0.9236 0.115 Uiso calc U R 1
C C60 0.0695(2) 0.8649(3) 0.8850(2) 0.0501(8) Uani d . . 1
C C61 0.1011(3) 0.7848(3) 0.8362(2) 0.0556(9) Uani d . . 1
H H61 0.0704 0.7146 0.8333 0.067 Uiso calc U R 1
C C62 0.1754(3) 0.8073(3) 0.7932(2) 0.0650(11) Uani d . . 1
H H62 0.1974 0.7527 0.7617 0.078 Uiso calc U R 1
C C63 0.2199(3) 0.9087(3) 0.7944(2) 0.0606(10) Uani d . . 1
H H63 0.2709 0.923 0.7631 0.073 Uiso calc U R 1
C C64 0.1901(3) 0.9868(3) 0.8406(2) 0.0615(10) Uani d . . 1
H H64 0.2198 1.0564 0.8417 0.074 Uiso calc U R 1
C C65 0.1145(2) 0.9642(3) 0.8871(2) 0.0520(8) Uani d . . 1
H H65 0.0948 1.0195 0.9206 0.062 Uiso calc U R 1
N N1 0.71897(12) 0.71005(12) 0.53665(11) 0.0144(4) Uani d . . 1
N N2 0.90264(12) 0.71040(12) 0.53132(11) 0.0140(3) Uani d . . 1
N N3 0.35710(13) 0.82691(12) 0.07580(11) 0.0145(4) Uani d . . 1
N N4 0.36255(13) 0.65535(13) 0.09359(11) 0.0155(4) Uani d . . 1
O O1 0.60527(11) 0.58909(11) 0.56651(11) 0.0213(3) Uani d . . 1
O O2 0.96521(11) 0.59866(11) 0.56936(10) 0.0194(3) Uani d . . 1
O O3 0.38265(12) 0.86247(11) -0.04286(10) 0.0206(3) Uani d . . 1
O O4 0.40568(12) 0.53833(11) -0.00320(10) 0.0216(3) Uani d . . 1

loop_
_atom_site_aniso_label
_atom_site_aniso_U_11
_atom_site_aniso_U_22
_atom_site_aniso_U_33
_atom_site_aniso_U_12
_atom_site_aniso_U_13
_atom_site_aniso_U_23
B1 0.0102(11) 0.0156(11) 0.0219(13) 0.0054(9) 0.0066(9) 0.0090(10)
B2 0.0153(11) 0.0152(11) 0.0252(13) 0.0072(9) 0.0089(10) 0.0106(10)
B3 0.0200(12) 0.0149(11) 0.0151(12) 0.0094(9) 0.0071(9) 0.0067(9)
B4 0.0229(13) 0.0213(12) 0.0158(12) 0.0112(10) 0.0082(10) 0.0083(10)
C1 0.0147(10) 0.0196(10) 0.0228(11) 0.0106(8) 0.0088(9) 0.0093(9)
C2 0.0188(11) 0.0266(11) 0.0264(12) 0.0132(9) 0.0089(9) 0.0135(10)
C3 0.0276(13) 0.0424(14) 0.0318(14) 0.0215(11) 0.0178(11) 0.0254(12)
C4 0.0364(14) 0.0510(16) 0.0203(13) 0.0286(13) 0.0113(11) 0.0153(12)
C5 0.0267(13) 0.0347(13) 0.0252(13) 0.0189(11) 0.0038(10) 0.0070(11)
C6 0.0208(11) 0.0236(11) 0.0247(12) 0.0124(9) 0.0072(9) 0.0083(9)
C7 0.0093(9) 0.0156(10) 0.0249(12) 0.0043(8) 0.0089(8) 0.0090(9)
C8 0.0131(10) 0.0189(10) 0.0279(12) 0.0053(8) 0.0104(9) 0.0111(9)
C9 0.0199(11) 0.0157(10) 0.0349(14) 0.0074(9) 0.0121(10) 0.0105(10)
C10 0.0194(11) 0.0181(11) 0.0322(14) 0.0047(9) 0.0096(10) 0.0015(10)
C11 0.0187(11) 0.0272(12) 0.0225(12) 0.0076(9) 0.0052(9) 0.0051(10)
C12 0.0160(10) 0.0202(11) 0.0277(12) 0.0085(9) 0.0080(9) 0.0104(9)
C13 0.0152(10) 0.0140(10) 0.0198(11) 0.0046(8) 0.0075(9) 0.0040(8)
C14 0.0179(11) 0.0181(11) 0.0367(14) 0.0095(9) 0.0103(10) 0.0131(10)
C15 0.0116(10) 0.0162(10) 0.0272(12) 0.0071(8) 0.0075(9) 0.0092(9)
C16 0.0152(10) 0.0227(11) 0.0266(12) 0.0087(9) 0.0066(9) 0.0109(9)
C17 0.0177(11) 0.0200(11) 0.0273(12) 0.0106(9) 0.0112(9) 0.0104(9)
C18 0.0259(12) 0.0217(11) 0.0262(12) 0.0096(9) 0.0114(10) 0.0118(10)
C19 0.0105(10) 0.0176(10) 0.0288(12) 0.0086(8) 0.0096(9) 0.0117(9)
C20 0.0196(11) 0.0209(11) 0.0300(13) 0.0095(9) 0.0120(10) 0.0127(10)
C21 0.0216(12) 0.0175(11) 0.0408(15) 0.0085(9) 0.0143(10) 0.0158(10)
C22 0.0177(11) 0.0163(10) 0.0374(14) 0.0068(9) 0.0088(10) 0.0063(10)
C23 0.0196(11) 0.0239(11) 0.0260(12) 0.0105(9) 0.0055(9) 0.0078(10)
C24 0.0155(10) 0.0198(11) 0.0303(13) 0.0087(8) 0.0095(9) 0.0135(9)
C25 0.0154(10) 0.0140(10) 0.0175(11) 0.0072(8) 0.0038(8) 0.0038(8)
C26 0.0128(10) 0.0202(10) 0.0271(12) 0.0061(8) 0.0076(9) 0.0117(9)
C27 0.0112(10) 0.0209(10) 0.0237(12) 0.0087(8) 0.0087(9) 0.0104(9)
C28 0.0141(10) 0.0236(11) 0.0365(14) 0.0071(9) 0.0099(10) 0.0160(10)
C29 0.0214(12) 0.0348(13) 0.0247(12) 0.0161(10) 0.0123(10) 0.0126(10)
C30 0.0226(11) 0.0123(10) 0.0203(11) 0.0081(8) 0.0098(9) 0.0054(8)
C31 0.0248(12) 0.0185(11) 0.0238(12) 0.0088(9) 0.0108(10) 0.0056(9)
C32 0.0327(14) 0.0232(12) 0.0339(14) 0.0099(10) 0.0212(12) 0.0095(10)
C33 0.0198(12) 0.0290(13) 0.0437(16) 0.0015(10) 0.0134(11) 0.0062(12)
C34 0.0231(13) 0.0301(13) 0.0308(14) 0.0040(10) 0.0039(11) 0.0026(11)
C35 0.0237(12) 0.0209(11) 0.0224(12) 0.0063(9) 0.0080(10) 0.0065(9)
C36 0.0204(11) 0.0155(10) 0.0200(11) 0.0077(8) 0.0066(9) 0.0111(9)
C37 0.0262(12) 0.0184(10) 0.0190(11) 0.0107(9) 0.0075(9) 0.0096(9)
C38 0.0402(14) 0.0179(11) 0.0182(11) 0.0151(10) 0.0064(10) 0.0081(9)
C39 0.0346(14) 0.0163(11) 0.0217(12) 0.0069(10) -0.0048(10) 0.0071(9)
C40 0.0227(12) 0.0204(11) 0.0298(13) 0.0078(9) 0.0022(10) 0.0138(10)
C41 0.0246(12) 0.0167(10) 0.0218(11) 0.0093(9) 0.0083(9) 0.0104(9)
C42 0.0152(10) 0.0215(11) 0.0182(11) 0.0068(8) 0.0061(8) 0.0103(9)
C43 0.0257(12) 0.0204(11) 0.0202(11) 0.0130(9) 0.0082(9) 0.0097(9)
C44 0.0212(11) 0.0145(10) 0.0205(11) 0.0088(8) 0.0074(9) 0.0087(9)
C45 0.0265(12) 0.0208(11) 0.0248(12) 0.0138(9) 0.0113(10) 0.0101(9)
C46 0.0228(11) 0.0164(10) 0.0248(12) 0.0041(9) 0.0052(9) 0.0088(9)
C47 0.0154(10) 0.0166(10) 0.0200(11) 0.0064(8) 0.0056(9) 0.0056(9)
C48 0.0267(12) 0.0204(11) 0.0213(12) 0.0118(9) 0.0108(9) 0.0116(9)
C49 0.0204(11) 0.0145(10) 0.0230(12) 0.0079(8) 0.0091(9) 0.0108(9)
C50 0.0274(12) 0.0201(11) 0.0228(12) 0.0099(9) 0.0098(10) 0.0133(9)
C51 0.0221(12) 0.0171(11) 0.0308(13) 0.0058(9) 0.0097(10) 0.0095(10)
C52 0.0295(13) 0.0270(12) 0.0223(12) 0.0109(10) 0.0064(10) 0.0065(10)
C53 0.0302(12) 0.0186(10) 0.0244(12) 0.0149(9) 0.0149(10) 0.0132(9)
C54 0.0386(14) 0.0272(12) 0.0253(13) 0.0182(11) 0.0145(11) 0.0155(10)
C55 0.0502(17) 0.0357(14) 0.0303(14) 0.0268(13) 0.0271(13) 0.0211(12)
C56 0.0418(16) 0.0329(13) 0.0523(17) 0.0241(12) 0.0345(14) 0.0281(13)
C57 0.0296(13) 0.0236(12) 0.0486(17) 0.0093(10) 0.0182(12) 0.0144(12)
C58 0.0306(13) 0.0220(11) 0.0312(13) 0.0125(10) 0.0142(11) 0.0104(10)
C59 0.045(2) 0.115(3) 0.064(3) 0.028(2) 0.0058(18) 0.029(2)
C60 0.0393(17) 0.067(2) 0.0345(17) 0.0232(16) -0.0053(13) 0.0094(15)
C61 0.054(2) 0.063(2) 0.0411(18) 0.0292(17) -0.0073(16) 0.0090(16)
C62 0.078(3) 0.095(3) 0.0248(16) 0.057(2) -0.0007(17) 0.0087(17)
C63 0.051(2) 0.105(3) 0.0334(18) 0.039(2) 0.0040(15) 0.0293(19)
C64 0.059(2) 0.074(2) 0.048(2) 0.0250(19) -0.0105(17) 0.0290(19)
C65 0.0485(19) 0.061(2) 0.0411(18) 0.0332(17) -0.0084(15) 0.0083(15)
N1 0.0113(8) 0.0132(8) 0.0209(9) 0.0061(7) 0.0061(7) 0.0065(7)
N2 0.0114(8) 0.0138(8) 0.0182(9) 0.0047(7) 0.0067(7) 0.0061(7)
N3 0.0157(9) 0.0142(8) 0.0161(9) 0.0078(7) 0.0054(7) 0.0058(7)
N4 0.0168(9) 0.0152(8) 0.0172(9) 0.0062(7) 0.0067(7) 0.0078(7)
O1 0.0146(7) 0.0173(7) 0.0388(10) 0.0077(6) 0.0134(7) 0.0147(7)
O2 0.0142(7) 0.0201(7) 0.0300(9) 0.0091(6) 0.0084(6) 0.0133(7)
O3 0.0295(9) 0.0208(8) 0.0193(8) 0.0137(7) 0.0115(7) 0.0109(6)
O4 0.0299(9) 0.0216(8) 0.0221(8) 0.0153(7) 0.0130(7) 0.0111(7)

loop_
_atom_type_symbol
_atom_type_description
_atom_type_scat_dispersion_real
_atom_type_scat_dispersion_imag
_atom_type_scat_source
C C 0.0033 0.0016 'International Tables Vol C Tables 4.2.6.8 and 6.1.1.4'
H H 0.0000 0.0000 'International Tables Vol C Tables 4.2.6.8 and 6.1.1.4'
B B 0.0013 0.0007 'International Tables Vol C Tables 4.2.6.8 and 6.1.1.4'
N N 0.0061 0.0033 'International Tables Vol C Tables 4.2.6.8 and 6.1.1.4'
O O 0.0106 0.0060 'International Tables Vol C Tables 4.2.6.8 and 6.1.1.4'

loop_
_geom_angle_atom_site_label_1
_geom_angle_atom_site_label_2
_geom_angle_atom_site_label_3
_geom_angle
N1 B1 N2 105.76(15)
N1 B1 C1 109.46(16)
N2 B1 C1 108.45(16)
N1 B1 C7 104.93(16)
N2 B1 C7 110.14(17)
C1 B1 C7 117.46(17)
C13 B2 C25 104.35(16)
C13 B2 C18 108.92(18)
C25 B2 C18 109.75(18)
C13 B2 C19 109.97(18)
C25 B2 C19 108.39(17)
C18 B2 C19 114.94(17)
N4 B3 N3 106.13(16)
N4 B3 C36 109.06(16)
N3 B3 C36 106.31(16)
N4 B3 C30 106.68(16)
N3 B3 C30 110.16(17)
C36 B3 C30 117.93(17)
C42 B4 C47 104.08(17)
C42 B4 C53 109.52(17)
C47 B4 C53 110.94(18)
C42 B4 C52 109.32(18)
C47 B4 C52 108.04(18)
C53 B4 C52 114.43(18)
C2 C1 C6 115.6(2)
C2 C1 B1 123.53(19)
C6 C1 B1 120.71(18)
C3 C2 C1 122.6(2)
C3 C2 H2 118.7
C1 C2 H2 118.7
C2 C3 C4 120.1(2)
C2 C3 H3 120.0
C4 C3 H3 120.0
C5 C4 C3 118.9(2)
C5 C4 H4 120.6
C3 C4 H4 120.6
C4 C5 C6 120.4(2)
C4 C5 H5 119.8
C6 C5 H5 119.8
C5 C6 C1 122.4(2)
C5 C6 H6 118.8
C1 C6 H6 118.8
C12 C7 C8 115.89(19)
C12 C7 B1 119.93(18)
C8 C7 B1 123.23(19)
C9 C8 C7 122.0(2)
C9 C8 H8 119.0
C7 C8 H8 119.0
C10 C9 C8 120.3(2)
C10 C9 H9 119.8
C8 C9 H9 119.8
C9 C10 C11 119.3(2)
C9 C10 H10 120.4
C11 C10 H10 120.4
C10 C11 C12 120.3(2)
C10 C11 H11 119.8
C12 C11 H11 119.8
C11 C12 C7 122.2(2)
C11 C12 H12 118.9
C7 C12 H12 118.9
N1 C13 O1 113.92(18)
N1 C13 B2 128.36(18)
O1 C13 B2 117.59(17)
O1 C14 C15 103.22(16)
O1 C14 H14A 111.1
C15 C14 H14A 111.1
O1 C14 H14B 111.1
C15 C14 H14B 111.1
H14A C14 H14B 109.1
C16 C15 C14 111.59(18)
C16 C15 N1 114.90(17)
C14 C15 N1 98.73(15)
C16 C15 C17 111.40(17)
C14 C15 C17 109.62(18)
N1 C15 C17 109.89(17)
C15 C16 H16A 109.5
C15 C16 H16B 109.5
H16A C16 H16B 109.5
C15 C16 H16C 109.5
H16A C16 H16C 109.5
H16B C16 H16C 109.5
C15 C17 H17A 109.5
C15 C17 H17B 109.5
H17A C17 H17B 109.5
C15 C17 H17C 109.5
H17A C17 H17C 109.5
H17B C17 H17C 109.5
B2 C18 H18A 109.5
B2 C18 H18B 109.5
H18A C18 H18B 109.5
B2 C18 H18C 109.5
H18A C18 H18C 109.5
H18B C18 H18C 109.5
C20 C19 C24 116.20(19)
C20 C19 B2 122.5(2)
C24 C19 B2 121.33(18)
C21 C20 C19 121.9(2)
C21 C20 H20 119.1
C19 C20 H20 119.1
C22 C21 C20 120.6(2)
C22 C21 H21 119.7
C20 C21 H21 119.7
C21 C22 C23 119.2(2)
C21 C22 H22 120.4
C23 C22 H22 120.4
C22 C23 C24 119.8(2)
C22 C23 H23 120.1
C24 C23 H23 120.1
C23 C24 C19 122.4(2)
C23 C24 H24 118.8
C19 C24 H24 118.8
N2 C25 O2 114.79(18)
N2 C25 B2 128.49(18)
O2 C25 B2 116.72(17)
O2 C26 C27 104.35(15)
O2 C26 H26A 110.9
C27 C26 H26A 110.9
O2 C26 H26B 110.9
C27 C26 H26B 110.9
H26A C26 H26B 108.9
N2 C27 C28 113.14(16)
N2 C27 C29 110.35(17)
C28 C27 C29 112.51(18)
N2 C27 C26 99.72(15)
C28 C27 C26 110.67(17)
C29 C27 C26 109.71(17)
C27 C28 H28A 109.5
C27 C28 H28B 109.5
H28A C28 H28B 109.5
C27 C28 H28C 109.5
H28A C28 H28C 109.5
H28B C28 H28C 109.5
C27 C29 H29A 109.5
C27 C29 H29B 109.5
H29A C29 H29B 109.5
C27 C29 H29C 109.5
H29A C29 H29C 109.5
H29B C29 H29C 109.5
C31 C30 C35 115.7(2)
C31 C30 B3 123.22(19)
C35 C30 B3 120.54(19)
C32 C31 C30 122.1(2)
C32 C31 H31 118.9
C30 C31 H31 118.9
C33 C32 C31 120.3(2)
C33 C32 H32 119.9
C31 C32 H32 119.9
C32 C33 C34 119.2(2)
C32 C33 H33 120.4
C34 C33 H33 120.4
C33 C34 C35 120.2(2)
C33 C34 H34 119.9
C35 C34 H34 119.9
C34 C35 C30 122.4(2)
C34 C35 H35 118.8
C30 C35 H35 118.8
C37 C36 C41 116.3(2)
C37 C36 B3 123.50(19)
C41 C36 B3 119.85(19)
C38 C37 C36 121.9(2)
C38 C37 H37 119.1
C36 C37 H37 119.1
C39 C38 C37 120.0(2)
C39 C38 H38 120.0
C37 C38 H38 120.0
C38 C39 C40 120.1(2)
C38 C39 H39 120.0
C40 C39 H39 120.0
C41 C40 C39 119.2(2)
C41 C40 H40 120.4
C39 C40 H40 120.4
C40 C41 C36 122.5(2)
C40 C41 H41 118.8
C36 C41 H41 118.8
N3 C42 O3 114.33(18)
N3 C42 B4 128.36(18)
O3 C42 B4 117.31(18)
O3 C43 C44 104.97(16)
O3 C43 H43A 110.8
C44 C43 H43A 110.8
O3 C43 H43B 110.8
C44 C43 H43B 110.8
H43A C43 H43B 108.8
C45 C44 N3 113.21(16)
C45 C44 C43 111.17(17)
N3 C44 C43 99.30(15)
C45 C44 C46 111.58(18)
N3 C44 C46 111.16(16)
C43 C44 C46 109.79(17)
C44 C45 H45A 109.5
C44 C45 H45B 109.5
H45A C45 H45B 109.5
C44 C45 H45C 109.5
H45A C45 H45C 109.5
H45B C45 H45C 109.5
C44 C46 H46A 109.5
C44 C46 H46B 109.5
H46A C46 H46B 109.5
C44 C46 H46C 109.5
H46A C46 H46C 109.5
H46B C46 H46C 109.5
N4 C47 O4 113.84(18)
N4 C47 B4 127.98(18)
O4 C47 B4 118.01(18)
O4 C48 C49 103.54(16)
O4 C48 H48A 111.1
C49 C48 H48A 111.1
O4 C48 H48B 111.1
C49 C48 H48B 111.1
H48A C48 H48B 109.0
C48 C49 C50 111.44(18)
C48 C49 N4 98.83(15)
C50 C49 N4 115.11(16)
C48 C49 C51 109.44(17)
C50 C49 C51 111.88(17)
N4 C49 C51 109.35(17)
C49 C50 H50A 109.5
C49 C50 H50B 109.5
H50A C50 H50B 109.5
C49 C50 H50C 109.5
H50A C50 H50C 109.5
H50B C50 H50C 109.5
C49 C51 H51A 109.5
C49 C51 H51B 109.5
H51A C51 H51B 109.5
C49 C51 H51C 109.5
H51A C51 H51C 109.5
H51B C51 H51C 109.5
B4 C52 H52A 109.5
B4 C52 H52B 109.5
H52A C52 H52B 109.5
B4 C52 H52C 109.5
H52A C52 H52C 109.5
H52B C52 H52C 109.5
C58 C53 C54 116.2(2)
C58 C53 B4 121.1(2)
C54 C53 B4 122.7(2)
C55 C54 C53 122.0(2)
C55 C54 H54 119.0
C53 C54 H54 119.0
C56 C55 C54 120.2(2)
C56 C55 H55 119.9
C54 C55 H55 119.9
C55 C56 C57 119.4(2)
C55 C56 H56 120.3
C57 C56 H56 120.3
C56 C57 C58 119.8(2)
C56 C57 H57 120.1
C58 C57 H57 120.1
C57 C58 C53 122.3(2)
C57 C58 H58 118.9
C53 C58 H58 118.9
C60 C59 H59A 109.5
C60 C59 H59B 109.5
H59A C59 H59B 109.5
C60 C59 H59C 109.5
H59A C59 H59C 109.5
H59B C59 H59C 109.5
C65 C60 C61 118.3(3)
C65 C60 C59 121.7(3)
C61 C60 C59 120.0(3)
C62 C61 C60 120.3(4)
C62 C61 H61 119.9
C60 C61 H61 119.9
C61 C62 C63 121.2(3)
C61 C62 H62 119.4
C63 C62 H62 119.4
C64 C63 C62 119.5(4)
C64 C63 H63 120.3
C62 C63 H63 120.3
C63 C64 C65 119.5(4)
C63 C64 H64 120.2
C65 C64 H64 120.2
C60 C65 C64 121.3(3)
C60 C65 H65 119.4
C64 C65 H65 119.4
C13 N1 C15 108.15(16)
C13 N1 B1 126.30(17)
C15 N1 B1 125.20(15)
C25 N2 C27 108.59(16)
C25 N2 B1 126.18(16)
C27 N2 B1 125.15(15)
C42 N3 C44 109.19(16)
C42 N3 B3 125.47(16)
C44 N3 B3 125.31(16)
C47 N4 C49 108.04(16)
C47 N4 B3 125.70(17)
C49 N4 B3 125.90(16)
C13 O1 C14 106.74(15)
C25 O2 C26 107.26(15)
C42 O3 C43 107.18(16)
C47 O4 C48 106.46(15)

loop_
_geom_bond_atom_site_label_1
_geom_bond_atom_site_label_2
_geom_bond_distance
B1 N1 1.608(3)
B1 N2 1.609(3)
B1 C1 1.624(3)
B1 C7 1.624(3)
B2 C13 1.602(3)
B2 C25 1.602(3)
B2 C18 1.623(3)
B2 C19 1.628(3)
B3 N4 1.606(3)
B3 N3 1.608(3)
B3 C36 1.619(3)
B3 C30 1.623(3)
B4 C42 1.600(3)
B4 C47 1.601(3)
B4 C53 1.623(3)
B4 C52 1.636(3)
C1 C2 1.400(3)
C1 C6 1.402(3)
C2 C3 1.387(3)
C2 H2 0.95
C3 C4 1.388(4)
C3 H3 0.95
C4 C5 1.384(4)
C4 H4 0.95
C5 C6 1.386(3)
C5 H5 0.95
C6 H6 0.95
C7 C12 1.400(3)
C7 C8 1.406(3)
C8 C9 1.393(3)
C8 H8 0.95
C9 C10 1.375(3)
C9 H9 0.95
C10 C11 1.384(3)
C10 H10 0.95
C11 C12 1.387(3)
C11 H11 0.95
C12 H12 0.95
C13 N1 1.296(3)
C13 O1 1.343(2)
C14 O1 1.461(2)
C14 C15 1.521(3)
C14 H14A 0.99
C14 H14B 0.99
C15 C16 1.513(3)
C15 N1 1.527(2)
C15 C17 1.530(3)
C16 H16A 0.98
C16 H16B 0.98
C16 H16C 0.98
C17 H17A 0.98
C17 H17B 0.98
C17 H17C 0.98
C18 H18A 0.98
C18 H18B 0.98
C18 H18C 0.98
C19 C20 1.398(3)
C19 C24 1.399(3)
C20 C21 1.388(3)
C20 H20 0.95
C21 C22 1.382(3)
C21 H21 0.95
C22 C23 1.386(3)
C22 H22 0.95
C23 C24 1.389(3)
C23 H23 0.95
C24 H24 0.95
C25 N2 1.298(3)
C25 O2 1.337(2)
C26 O2 1.454(2)
C26 C27 1.530(3)
C26 H26A 0.99
C26 H26B 0.99
C27 N2 1.519(2)
C27 C28 1.522(3)
C27 C29 1.522(3)
C28 H28A 0.98
C28 H28B 0.98
C28 H28C 0.98
C29 H29A 0.98
C29 H29B 0.98
C29 H29C 0.98
C30 C31 1.399(3)
C30 C35 1.400(3)
C31 C32 1.393(3)
C31 H31 0.95
C32 C33 1.377(4)
C32 H32 0.95
C33 C34 1.378(4)
C33 H33 0.95
C34 C35 1.388(3)
C34 H34 0.95
C35 H35 0.95
C36 C37 1.400(3)
C36 C41 1.403(3)
C37 C38 1.389(3)
C37 H37 0.95
C38 C39 1.380(3)
C38 H38 0.95
C39 C40 1.388(3)
C39 H39 0.95
C40 C41 1.387(3)
C40 H40 0.95
C41 H41 0.95
C42 N3 1.300(3)
C42 O3 1.341(2)
C43 O3 1.453(2)
C43 C44 1.529(3)
C43 H43A 0.99
C43 H43B 0.99
C44 C45 1.518(3)
C44 N3 1.525(2)
C44 C46 1.532(3)
C45 H45A 0.98
C45 H45B 0.98
C45 H45C 0.98
C46 H46A 0.98
C46 H46B 0.98
C46 H46C 0.98
C47 N4 1.300(3)
C47 O4 1.345(2)
C48 O4 1.459(2)
C48 C49 1.514(3)
C48 H48A 0.99
C48 H48B 0.99
C49 C50 1.516(3)
C49 N4 1.523(2)
C49 C51 1.534(3)
C50 H50A 0.98
C50 H50B 0.98
C50 H50C 0.98
C51 H51A 0.98
C51 H51B 0.98
C51 H51C 0.98
C52 H52A 0.98
C52 H52B 0.98
C52 H52C 0.98
C53 C58 1.396(3)
C53 C54 1.399(3)
C54 C55 1.389(3)
C54 H54 0.95
C55 C56 1.377(4)
C55 H55 0.95
C56 C57 1.386(4)
C56 H56 0.95
C57 C58 1.390(3)
C57 H57 0.95
C58 H58 0.95
C59 C60 1.489(5)
C59 H59A 0.98
C59 H59B 0.98
C59 H59C 0.98
C60 C65 1.359(5)
C60 C61 1.404(4)
C61 C62 1.358(5)
C61 H61 0.95
C62 C63 1.390(5)
C62 H62 0.95
C63 C64 1.352(5)
C63 H63 0.95
C64 C65 1.414(5)
C64 H64 0.95
C65 H65 0.95
